data_1527710
loop_
_publ_author_name
'Kvick, A.'
'Joensson, P.G.'
'Liminga, R.'

_publ_section_title
;
 Hydrogen Bond Studies. Neutron Diffraction Study of Hydrazinium
 Bis(dihydrogenphosphate), N2 H6 (H2 P O4)2
;
_journal_name_full 'Acta Chemica Scandinavica (1-27,1973-42,1988)'
_journal_page_first 1087
_journal_page_last 1096
_journal_volume 26
_journal_year 1972
_chemical_formula_sum 'H10 N2 O8 P2'
_chemical_name_systematic 'N2 H6 (H2 P O4)2'
_space_group_IT_number 14
_symmetry_space_group_name_Hall '-P 2ybc'
_symmetry_space_group_name_H-M 'P 1 21/c 1'
_cell_angle_alpha 90
_cell_angle_beta 99.678
_cell_angle_gamma 90
_cell_formula_units_Z 2
_cell_length_a 4.4831
_cell_length_b 8.0389
_cell_length_c 10.7014
_cell_volume 380.181
_citation_journal_id_ASTM ACSAA4
_cod_data_source_file Kvick_ACSAA4_1972_965.cif
_cod_data_source_block H10N2O8P2
_cod_database_code 1527710

loop_
_symmetry_equiv_pos_as_xyz
x,y,z
-x,y+1/2,-z+1/2
-x,-y,-z
x,-y-1/2,z-1/2

loop_
_atom_site_label
_atom_site_type_symbol
_atom_site_fract_x
_atom_site_fract_y
_atom_site_fract_z
_atom_site_occupancy
_atom_site_U_iso_or_equiv
H4 H+1 0.33419 0.15088 0.51406 1 0.0
O4 O-2 0.26194 0.04436 0.21433 1 0.0
H3 H+1 0.43084 0.07327 0.37525 1 0.0
O3 O-2 -0.27075 0.06801 0.09931 1 0.0
H1 H+1 -0.15353 0.34903 0.29932 1 0.0
N1 N-2 0.49778 0.08209 0.47357 1 0.0
O2 O-2 -0.09985 0.22793 0.29997 1 0.0
H2 H+1 -0.45176 0.05363 0.14077 1 0.0
P1 P+5 0.0028 0.16517 0.17481 1 0.0
H5 H+1 0.71388 0.13384 0.49811 1 0.0
O1 O-2 0.07285 0.30999 0.09601 1 0.0
